data_4304442
loop_
_publ_author_name
'F. Albert Cotton'
'Carlos A. Murillo'
'Mark D. Young'
'Rongmin Yu'
'Qinliang Zhao'

_publ_section_title
;
Very Large Difference in Electronic Communication of Dimetal Species with
Heterobiphenylene and Heteroanthracene Units
;
_journal_name_full 'Inorganic Chemistry'
_journal_page_first 219
_journal_page_last 229
_journal_paper_doi 10.1021/ic701937c
_journal_volume 47
_journal_year 2008
_chemical_formula_moiety 'C94H54F35.99Mo4N12O4,C3.5 H10 O1.5 Cl'
_chemical_formula_sum 'C97.5 H64 Cl F36 Mo4 N12 O5.5'
_chemical_formula_weight 2594.82
_chemical_name_common '[Mo2(DmCF3F)3]2(C4O4), C3.5 H10 O1.5 Cl'
_chemical_name_systematic
; 
 ? 
;
_space_group_IT_number 2
_symmetry_cell_setting triclinic
_symmetry_space_group_name_Hall '-P 1'
_symmetry_space_group_name_H-M 'P -1'
_atom_sites_solution_hydrogens geom
_atom_sites_solution_primary direct
_atom_sites_solution_secondary difmap
_audit_creation_method SHELXL-97
_cell_angle_alpha 97.915(7)
_cell_angle_beta 106.328(8)
_cell_angle_gamma 104.691(6)
_cell_formula_units_Z 1
_cell_length_a 11.215(5)
_cell_length_b 14.914(6)
_cell_length_c 17.306(7)
_cell_measurement_reflns_used 7826
_cell_measurement_temperature 213(2)
_cell_measurement_theta_max 27.494
_cell_measurement_theta_min 2.244
_cell_volume 2618.1(19)
_computing_cell_refinement SAINT
_computing_data_collection SMART
_computing_data_reduction SAINT
_computing_molecular_graphics XP
_computing_publication_material CIFTAB
_computing_structure_refinement 'SHELXL-97 (Sheldrick, 1997)'
_computing_structure_solution 'SHELXS-97 (Sheldrick, 1990)'
_diffrn_ambient_temperature 213(2)
_diffrn_measured_fraction_theta_full 0.987
_diffrn_measured_fraction_theta_max 0.987
_diffrn_measurement_device_type 'BRUKER SMART 1000'
_diffrn_measurement_method \w-scans
_diffrn_radiation_monochromator graphite
_diffrn_radiation_source 'fine-focus sealed tube'
_diffrn_radiation_type MoK\a
_diffrn_radiation_wavelength 0.71073
_diffrn_reflns_av_R_equivalents 0.0238
_diffrn_reflns_av_sigmaI/netI 0.0417
_diffrn_reflns_limit_h_max 13
_diffrn_reflns_limit_h_min -12
_diffrn_reflns_limit_k_max 17
_diffrn_reflns_limit_k_min -17
_diffrn_reflns_limit_l_max 20
_diffrn_reflns_limit_l_min -19
_diffrn_reflns_number 15631
_diffrn_reflns_theta_full 25.05
_diffrn_reflns_theta_max 25.05
_diffrn_reflns_theta_min 1.97
_diffrn_standards_number 0
_exptl_absorpt_coefficient_mu 0.615
_exptl_absorpt_correction_T_max 0.9080
_exptl_absorpt_correction_T_min 0.8466
_exptl_absorpt_correction_type multi-scan
_exptl_absorpt_process_details SADABS
_exptl_crystal_colour red
_exptl_crystal_density_diffrn 1.646
_exptl_crystal_density_method 'not measured'
_exptl_crystal_description block
_exptl_crystal_F_000 1286
_exptl_crystal_size_max 0.28
_exptl_crystal_size_mid 0.22
_exptl_crystal_size_min 0.16
_refine_diff_density_max 1.037
_refine_diff_density_min -0.859
_refine_diff_density_rms 0.096
_refine_ls_extinction_method none
_refine_ls_goodness_of_fit_ref 1.050
_refine_ls_hydrogen_treatment noref
_refine_ls_matrix_type full
_refine_ls_number_parameters 833
_refine_ls_number_reflns 9165
_refine_ls_number_restraints 291
_refine_ls_restrained_S_all 1.038
_refine_ls_R_factor_all 0.0682
_refine_ls_R_factor_gt 0.0495
_refine_ls_shift/su_max 0.039
_refine_ls_shift/su_mean 0.000
_refine_ls_structure_factor_coef Fsqd
_refine_ls_weighting_details 'calc w=1/[\s^2^(Fo^2^)+(0.0635P)^2^+7.3678P] where P=(Fo^2^+2Fc^2^)/3'
_refine_ls_weighting_scheme calc
_refine_ls_wR_factor_gt 0.1228
_refine_ls_wR_factor_ref 0.1405
_reflns_number_gt 7104
_reflns_number_total 9165
_reflns_threshold_expression >2sigma(I)
_cod_data_source_file ic701937c-file002_1.cif
_cod_data_source_block xl2
_cod_original_cell_volume 2618.0(18)
_cod_original_formula_sum 'C97.50 H64 Cl F36 Mo4 N12 O5.50'
_cod_database_code 4304442

loop_
_symmetry_equiv_pos_as_xyz
'x, y, z'
'-x, -y, -z'

loop_
_atom_site_label
_atom_site_type_symbol
_atom_site_fract_x
_atom_site_fract_y
_atom_site_fract_z
_atom_site_U_iso_or_equiv
_atom_site_adp_type
_atom_site_occupancy
_atom_site_symmetry_multiplicity
_atom_site_calc_flag
_atom_site_refinement_flags
_atom_site_disorder_assembly
_atom_site_disorder_group
Mo1 Mo 0.05457(4) 0.12963(3) 0.22413(2) 0.02787(13) Uani 1 1 d . . .
Mo2 Mo 0.00090(4) -0.01614(3) 0.22372(2) 0.02767(13) Uani 1 1 d . . .
O1 O 0.0578(3) 0.1355(2) 0.09975(19) 0.0335(7) Uani 1 1 d . . .
O2 O -0.0310(3) -0.0847(2) 0.09711(19) 0.0340(7) Uani 1 1 d . . .
N1 N -0.1438(4) 0.1294(3) 0.1832(2) 0.0319(9) Uani 1 1 d . . .
N2 N -0.2023(4) -0.0290(3) 0.1849(2) 0.0328(9) Uani 1 1 d . . .
N3 N 0.0827(4) 0.1684(3) 0.3511(2) 0.0333(9) Uani 1 1 d . . .
N4 N 0.0305(4) 0.0114(3) 0.3522(2) 0.0335(9) Uani 1 1 d . . .
N5 N 0.2584(4) 0.1397(3) 0.2579(2) 0.0305(8) Uani 1 1 d . . .
N6 N 0.1983(4) -0.0198(3) 0.2529(2) 0.0318(9) Uani 1 1 d . . .
C1 C -0.1864(5) 0.2089(3) 0.1631(3) 0.0364(11) Uani 1 1 d . . .
C2 C -0.1263(6) 0.2649(4) 0.1188(3) 0.0452(13) Uani 1 1 d . . .
H2A H -0.0580 0.2510 0.1033 0.054 Uiso 1 1 calc R . .
C3 C -0.1668(7) 0.3418(4) 0.0973(4) 0.0573(16) Uani 1 1 d . B .
C4 C -0.2662(8) 0.3626(5) 0.1197(5) 0.072(2) Uani 1 1 d . . .
H4A H -0.2942 0.4140 0.1047 0.086 Uiso 1 1 calc R . .
C5 C -0.3249(8) 0.3072(5) 0.1647(5) 0.074(2) Uani 1 1 d . . .
H5A H -0.3933 0.3212 0.1802 0.088 Uiso 1 1 calc R . .
C6 C -0.2843(6) 0.2316(4) 0.1872(4) 0.0547(15) Uani 1 1 d . . .
H6A H -0.3236 0.1956 0.2190 0.066 Uiso 1 1 calc R . .
C7 C -0.1006(10) 0.4008(6) 0.0492(7) 0.081(2) Uani 1 1 d . . .
C8 C -0.2353(5) 0.0479(3) 0.1703(3) 0.0348(11) Uani 1 1 d . . .
H8A H -0.3238 0.0444 0.1507 0.042 Uiso 1 1 calc R . .
C9 C -0.3019(5) -0.1163(4) 0.1689(3) 0.0392(12) Uani 1 1 d . . .
C10 C -0.4212(6) -0.1231(5) 0.1806(4) 0.0627(17) Uani 1 1 d . . .
H10A H -0.4390 -0.0677 0.2003 0.075 Uiso 1 1 calc R . .
C11 C -0.5138(7) -0.2109(6) 0.1636(5) 0.081(2) Uani 1 1 d . . .
H11A H -0.5953 -0.2145 0.1700 0.097 Uiso 1 1 calc R . .
C12 C -0.4883(7) -0.2928(5) 0.1373(6) 0.083(2) Uani 1 1 d . A .
H12A H -0.5513 -0.3523 0.1266 0.100 Uiso 1 1 calc R . .
C13 C -0.3709(8) -0.2874(5) 0.1268(6) 0.082(2) Uani 1 1 d . . .
C14 C -0.2775(6) -0.1988(4) 0.1416(4) 0.0623(17) Uani 1 1 d . A .
H14A H -0.1978 -0.1956 0.1328 0.075 Uiso 1 1 calc R . .
C16 C 0.1361(5) 0.2659(3) 0.3923(3) 0.0379(12) Uani 1 1 d . . .
C17 C 0.2589(6) 0.3003(4) 0.4527(4) 0.0588(16) Uani 1 1 d . . .
H17A H 0.3043 0.2577 0.4701 0.071 Uiso 1 1 calc R . .
C18 C 0.3142(8) 0.3963(5) 0.4874(5) 0.082(2) Uani 1 1 d . . .
H18A H 0.3981 0.4192 0.5272 0.098 Uiso 1 1 calc R . .
C19 C 0.2465(9) 0.4593(5) 0.4636(5) 0.084(2) Uani 1 1 d . . .
H19A H 0.2834 0.5247 0.4879 0.101 Uiso 1 1 calc R . .
C20 C 0.1249(7) 0.4254(4) 0.4040(4) 0.0597(17) Uani 1 1 d . D .
C21 C 0.0701(6) 0.3291(4) 0.3679(3) 0.0442(13) Uani 1 1 d . . .
H21A H -0.0124 0.3068 0.3267 0.053 Uiso 1 1 calc R . .
C22 C 0.0484(8) 0.4923(4) 0.3765(4) 0.088(3) Uani 1 1 d D . .
C23 C 0.0749(5) 0.1009(3) 0.3939(3) 0.0363(11) Uani 1 1 d . . .
H23A H 0.1002 0.1163 0.4518 0.044 Uiso 1 1 calc R . .
C24 C 0.0319(5) -0.0633(3) 0.3956(3) 0.0385(12) Uani 1 1 d . . .
C25 C -0.0674(8) -0.1494(4) 0.3616(4) 0.0637(19) Uani 1 1 d . . .
H25A H -0.1381 -0.1548 0.3146 0.076 Uiso 1 1 calc R . .
C26 C -0.0627(9) -0.2270(5) 0.3965(4) 0.082(3) Uani 1 1 d . . .
H26A H -0.1281 -0.2858 0.3717 0.099 Uiso 1 1 calc R . .
C27 C 0.0363(9) -0.2188(5) 0.4666(4) 0.070(2) Uani 1 1 d . . .
H27A H 0.0384 -0.2716 0.4904 0.084 Uiso 1 1 calc R . .
C28 C 0.1329(7) -0.1337(5) 0.5025(4) 0.0550(16) Uani 1 1 d . E .
C29 C 0.1324(6) -0.0553(4) 0.4663(3) 0.0458(13) Uani 1 1 d . . .
H29A H 0.2003 0.0024 0.4901 0.055 Uiso 1 1 calc R . .
C30 C 0.2416(6) -0.1175(3) 0.5815(4) 0.097(3) Uani 1 1 d D . .
C31 C 0.3572(5) 0.2283(3) 0.2775(3) 0.0350(11) Uani 1 1 d . . .
C32 C 0.4837(6) 0.2461(4) 0.3304(4) 0.0501(14) Uani 1 1 d . . .
H32A H 0.5075 0.1970 0.3533 0.060 Uiso 1 1 calc R . .
C33 C 0.5748(6) 0.3346(4) 0.3499(4) 0.0639(18) Uani 1 1 d . . .
H33A H 0.6606 0.3450 0.3847 0.077 Uiso 1 1 calc R . .
C34 C 0.5404(6) 0.4082(4) 0.3183(4) 0.0576(16) Uani 1 1 d . . .
H34A H 0.6021 0.4688 0.3320 0.069 Uiso 1 1 calc R . .
C35 C 0.4158(6) 0.3920(4) 0.2672(4) 0.0513(15) Uani 1 1 d . C .
C36 C 0.3251(6) 0.3020(4) 0.2451(4) 0.0449(13) Uani 1 1 d . . .
H36A H 0.2410 0.2911 0.2077 0.054 Uiso 1 1 calc R . .
C37 C 0.3738(10) 0.4722(5) 0.2354(7) 0.085(3) Uani 1 1 d . . .
C38 C 0.2904(5) 0.0607(3) 0.2658(3) 0.0327(10) Uani 1 1 d . . .
H38A H 0.3784 0.0624 0.2805 0.039 Uiso 1 1 calc R . .
C39 C 0.2312(5) -0.1042(3) 0.2668(3) 0.0333(11) Uani 1 1 d . . .
C40 C 0.1492(5) -0.1907(4) 0.2160(4) 0.0475(14) Uani 1 1 d . . .
H40A H 0.0776 -0.1925 0.1711 0.057 Uiso 1 1 calc R . .
C41 C 0.1721(6) -0.2749(4) 0.2310(4) 0.0593(17) Uani 1 1 d . . .
H41A H 0.1148 -0.3334 0.1970 0.071 Uiso 1 1 calc R . .
C42 C 0.2784(6) -0.2729(4) 0.2955(4) 0.0590(17) Uani 1 1 d . . .
H42A H 0.2943 -0.3300 0.3051 0.071 Uiso 1 1 calc R . .
C43 C 0.3613(6) -0.1873(4) 0.3460(4) 0.0498(14) Uani 1 1 d . F .
C44 C 0.3379(5) -0.1017(4) 0.3327(3) 0.0411(12) Uani 1 1 d . . .
H44A H 0.3938 -0.0434 0.3679 0.049 Uiso 1 1 calc R . .
C46 C 0.0266(5) 0.0617(3) 0.0443(3) 0.0311(10) Uani 1 1 d . . .
C45 C 0.4777(8) -0.1860(6) 0.4140(5) 0.074(2) Uani 1 1 d . . .
C47 C -0.0148(4) -0.0391(3) 0.0431(3) 0.0300(10) Uani 1 1 d . . .
C15 C -0.3234(7) -0.3759(7) 0.1087(6) 0.110(4) Uiso 0.486(3) 1 d PD A 1
F4 F -0.4017(9) -0.4518(6) 0.1143(7) 0.101(3) Uiso 0.486(3) 1 d PD A 1
F5 F -0.2079(9) -0.3718(8) 0.1515(10) 0.175(7) Uani 0.486(3) 1 d PDU A 1
F6 F -0.3269(16) -0.3828(10) 0.0335(7) 0.144(4) Uiso 0.486(3) 1 d PD A 1
C15B C -0.3234(7) -0.3759(7) 0.1087(6) 0.110(4) Uiso 0.283(7) 1 d PD A 2
F4B F -0.4076(16) -0.4526(8) 0.0607(10) 0.101(3) Uiso 0.283(7) 1 d PD A 2
F5B F -0.2898(19) -0.3933(12) 0.1807(6) 0.175(7) Uani 0.283(7) 1 d PDU A 2
F6B F -0.2236(14) -0.3612(17) 0.0846(15) 0.144(4) Uiso 0.283(7) 1 d PD A 2
C15C C -0.3823(16) -0.3782(19) 0.0537(14) 0.110(4) Uiso 0.230(7) 1 d PD A 3
F4C F -0.466(2) -0.4442(15) 0.0671(13) 0.101(3) Uiso 0.230(7) 1 d PD A 3
F5C F -0.2652(19) -0.378(2) 0.0854(19) 0.175(7) Uani 0.230(7) 1 d PDU A 3
F6C F -0.410(2) -0.377(2) -0.0223(14) 0.144(4) Uiso 0.230(7) 1 d PD A 3
F1 F -0.1747(13) 0.3996(12) -0.0251(9) 0.080(3) Uiso 0.371(4) 1 d P B 1
F2 F -0.051(3) 0.4968(14) 0.0872(16) 0.107(5) Uani 0.371(4) 1 d PU B 1
F3 F 0.007(3) 0.379(2) 0.040(2) 0.090(9) Uani 0.371(4) 1 d PU B 1
F1B F -0.139(3) 0.3450(16) -0.0318(14) 0.080(3) Uiso 0.253(10) 1 d P B 2
F2B F -0.132(3) 0.4769(18) 0.041(2) 0.107(5) Uani 0.253(10) 1 d PU B 2
F3B F 0.021(4) 0.426(3) 0.080(3) 0.108(13) Uani 0.253(10) 1 d PU B 2
F1C F -0.1890(15) 0.4374(13) 0.0020(10) 0.080(3) Uiso 0.376(10) 1 d P B 3
F2C F -0.005(2) 0.4718(16) 0.0972(14) 0.107(5) Uani 0.376(10) 1 d PU B 3
F3C F -0.054(3) 0.352(2) 0.0003(16) 0.091(8) Uani 0.376(10) 1 d PU B 3
F13 F 0.4582(19) 0.5538(10) 0.2634(12) 0.106(6) Uani 0.639(4) 1 d PU C 1
F14 F 0.2593(13) 0.4757(8) 0.2456(12) 0.109(4) Uani 0.639(4) 1 d PU C 1
F15 F 0.3464(18) 0.4603(8) 0.1535(7) 0.113(4) Uani 0.639(4) 1 d PU C 1
F13B F 0.440(4) 0.491(3) 0.182(3) 0.154(14) Uiso 0.266(13) 1 d P C 2
F14B F 0.420(4) 0.549(2) 0.299(3) 0.115(14) Uani 0.266(13) 1 d PU C 2
F15B F 0.266(4) 0.453(2) 0.197(2) 0.113(4) Uani 0.266(13) 1 d PU C 2
F13C F 0.508(6) 0.537(4) 0.234(4) 0.071(18) Uiso 0.094(13) 1 d P C 3
F14C F 0.345(8) 0.513(5) 0.307(4) 0.072(17) Uiso 0.094(13) 1 d P C 3
F15C F 0.274(10) 0.433(6) 0.150(7) 0.113(4) Uani 0.094(13) 1 d PU C 3
F7 F 0.136(4) 0.582(2) 0.411(3) 0.105(11) Uani 0.317(4) 1 d PDU D 1
F8 F 0.006(6) 0.478(3) 0.292(2) 0.112(7) Uani 0.317(4) 1 d PDU D 1
F9 F -0.056(4) 0.477(4) 0.405(2) 0.106(6) Uani 0.317(4) 1 d PDU D 1
F7B F 0.090(3) 0.5778(15) 0.4244(19) 0.138(12) Uani 0.509(13) 1 d PDU D 2
F8B F 0.050(3) 0.505(2) 0.3029(14) 0.112(7) Uani 0.509(13) 1 d PDU D 2
F9B F -0.075(2) 0.4593(17) 0.3685(13) 0.106(6) Uani 0.509(13) 1 d PDU D 2
F7C F 0.111(5) 0.562(3) 0.354(4) 0.14(2) Uani 0.174(13) 1 d PDU D 3
F8C F -0.058(5) 0.456(3) 0.317(3) 0.112(7) Uani 0.174(13) 1 d PDU D 3
F9C F 0.016(6) 0.531(4) 0.434(3) 0.106(6) Uani 0.174(13) 1 d PDU D 3
F10 F 0.2290(15) -0.0615(10) 0.6517(8) 0.103(3) Uiso 0.343(4) 1 d PD E 1
F11 F 0.2306(12) -0.2125(8) 0.5936(9) 0.0748(19) Uiso 0.343(4) 1 d PD E 1
F12 F 0.3684(16) -0.0759(9) 0.5754(18) 0.088(3) Uani 0.343(4) 1 d PDU E 1
F10B F 0.350(2) -0.0504(16) 0.6103(17) 0.103(3) Uiso 0.148(5) 1 d PD E 2
F11B F 0.211(3) -0.1349(17) 0.6450(13) 0.0748(19) Uiso 0.148(5) 1 d PD E 2
F12B F 0.270(2) -0.1907(15) 0.5536(17) 0.088(3) Uani 0.148(5) 1 d PDU E 2
F10C F 0.2651(11) -0.0379(6) 0.6343(6) 0.103(3) Uiso 0.509(6) 1 d PD E 3
F11C F 0.2327(9) -0.1813(6) 0.6263(5) 0.0748(19) Uiso 0.509(6) 1 d PD E 3
F12C F 0.3543(11) -0.1100(6) 0.5703(12) 0.088(3) Uani 0.509(6) 1 d PDU E 3
F16 F 0.4615(15) -0.2537(10) 0.4569(15) 0.093(5) Uani 0.627(4) 1 d PU F 1
F17 F 0.5322(19) -0.0994(12) 0.4778(9) 0.073(3) Uani 0.627(4) 1 d PU F 1
F18 F 0.5810(15) -0.1903(18) 0.3885(8) 0.098(6) Uani 0.627(4) 1 d PU F 1
F16B F 0.417(4) -0.244(3) 0.458(4) 0.093(5) Uani 0.234(18) 1 d PU F 2
F17B F 0.534(5) -0.118(4) 0.452(2) 0.073(3) Uani 0.234(18) 1 d PU F 2
F18B F 0.542(4) -0.237(4) 0.388(3) 0.098(6) Uani 0.234(18) 1 d PU F 2
F16C F 0.483(6) -0.267(4) 0.415(4) 0.093(5) Uani 0.140(18) 1 d PU F 3
F17C F 0.494(5) -0.136(4) 0.473(4) 0.073(3) Uani 0.140(18) 1 d PU F 3
F18C F 0.587(6) -0.143(6) 0.394(4) 0.098(6) Uani 0.140(18) 1 d PU F 3
O1S O 0.359(2) -0.0312(12) 0.0532(17) 0.325(14) Uiso 0.75 1 d PD G 1
H1SA H 0.2977 -0.0615 0.0668 0.488 Uiso 0.75 1 calc PR G 1
C1S C 0.3583(17) 0.0651(11) 0.0589(12) 0.132(5) Uiso 0.75 1 d PD G 1
H1SB H 0.3789 0.0995 0.1159 0.158 Uiso 0.75 1 calc PR G 1
H1SC H 0.2763 0.0707 0.0237 0.158 Uiso 0.75 1 calc PR G 1
C2S C 0.471(2) 0.0947(17) 0.0251(18) 0.268(13) Uiso 0.75 1 d PD G 1
H2SA H 0.4915 0.1621 0.0259 0.402 Uiso 0.75 1 calc PR G 1
H2SB H 0.4453 0.0588 -0.0313 0.402 Uiso 0.75 1 calc PR G 1
H2SC H 0.5468 0.0820 0.0591 0.402 Uiso 0.75 1 calc PR G 1
Cl1 Cl 0.3503(16) 0.1539(9) 0.0733(10) 0.166(5) Uiso 0.25 1 d PD H 2
Cl2 Cl 0.2969(16) -0.0502(8) 0.0637(10) 0.135(4) Uiso 0.25 1 d PD H 2
C3S C 0.414(2) 0.0618(13) 0.098(4) 0.20(3) Uiso 0.25 1 d PD H 2
H3SB H 0.4828 0.0615 0.0734 0.236 Uiso 0.25 1 calc PR H 2
H3SA H 0.4543 0.0743 0.1581 0.236 Uiso 0.25 1 calc PR H 2

loop_
_atom_site_aniso_label
_atom_site_aniso_U_11
_atom_site_aniso_U_22
_atom_site_aniso_U_33
_atom_site_aniso_U_23
_atom_site_aniso_U_13
_atom_site_aniso_U_12
Mo1 0.0354(2) 0.0228(2) 0.0253(2) 0.00645(16) 0.00713(17) 0.01131(17)
Mo2 0.0344(2) 0.0233(2) 0.0252(2) 0.00735(16) 0.00736(17) 0.01057(17)
O1 0.046(2) 0.0271(16) 0.0291(17) 0.0076(14) 0.0118(15) 0.0135(15)
O2 0.045(2) 0.0292(16) 0.0293(17) 0.0093(14) 0.0124(15) 0.0131(15)
N1 0.037(2) 0.031(2) 0.032(2) 0.0106(17) 0.0107(18) 0.0157(18)
N2 0.033(2) 0.032(2) 0.033(2) 0.0122(17) 0.0092(18) 0.0086(18)
N3 0.042(2) 0.032(2) 0.027(2) 0.0077(17) 0.0088(18) 0.0156(19)
N4 0.047(2) 0.033(2) 0.023(2) 0.0080(17) 0.0096(18) 0.0186(19)
N5 0.033(2) 0.0262(19) 0.031(2) 0.0069(16) 0.0075(17) 0.0113(17)
N6 0.034(2) 0.0243(19) 0.036(2) 0.0080(17) 0.0081(18) 0.0107(17)
C1 0.040(3) 0.036(3) 0.035(3) 0.010(2) 0.009(2) 0.017(2)
C2 0.051(3) 0.038(3) 0.050(3) 0.013(2) 0.014(3) 0.021(3)
C3 0.074(4) 0.044(3) 0.064(4) 0.026(3) 0.023(3) 0.028(3)
C4 0.096(6) 0.059(4) 0.088(5) 0.035(4) 0.035(4) 0.055(4)
C5 0.092(5) 0.078(5) 0.087(5) 0.035(4) 0.045(4) 0.060(4)
C6 0.064(4) 0.055(4) 0.063(4) 0.024(3) 0.029(3) 0.033(3)
C7 0.088(7) 0.064(5) 0.112(7) 0.053(5) 0.035(6) 0.039(5)
C8 0.035(3) 0.040(3) 0.033(3) 0.010(2) 0.010(2) 0.016(2)
C9 0.040(3) 0.040(3) 0.040(3) 0.019(2) 0.011(2) 0.013(2)
C10 0.051(4) 0.060(4) 0.085(5) 0.030(4) 0.028(4) 0.016(3)
C11 0.049(4) 0.077(5) 0.126(7) 0.051(5) 0.034(4) 0.011(4)
C12 0.055(4) 0.058(4) 0.124(7) 0.037(5) 0.024(5) -0.005(4)
C13 0.074(5) 0.043(4) 0.119(7) 0.015(4) 0.031(5) 0.004(4)
C14 0.053(4) 0.041(3) 0.088(5) 0.013(3) 0.025(4) 0.006(3)
C16 0.053(3) 0.031(2) 0.027(3) 0.002(2) 0.012(2) 0.014(2)
C17 0.068(4) 0.046(3) 0.048(4) 0.002(3) -0.004(3) 0.023(3)
C18 0.084(5) 0.054(4) 0.068(5) -0.012(4) -0.015(4) 0.012(4)
C19 0.111(7) 0.040(4) 0.066(5) -0.014(3) -0.001(5) 0.013(4)
C20 0.094(5) 0.037(3) 0.050(4) 0.008(3) 0.021(4) 0.028(3)
C21 0.059(4) 0.035(3) 0.037(3) 0.006(2) 0.013(3) 0.017(3)
C22 0.131(8) 0.046(4) 0.088(6) 0.006(4) 0.024(6) 0.046(5)
C23 0.047(3) 0.042(3) 0.023(2) 0.009(2) 0.008(2) 0.021(2)
C24 0.060(3) 0.038(3) 0.030(3) 0.014(2) 0.021(2) 0.026(3)
C25 0.105(6) 0.041(3) 0.035(3) 0.011(3) 0.016(3) 0.012(3)
C26 0.152(8) 0.039(3) 0.051(4) 0.015(3) 0.036(5) 0.016(4)
C27 0.138(7) 0.056(4) 0.057(4) 0.035(3) 0.057(5) 0.060(5)
C28 0.072(4) 0.074(4) 0.051(4) 0.037(3) 0.037(3) 0.048(4)
C29 0.055(3) 0.057(3) 0.042(3) 0.026(3) 0.022(3) 0.031(3)
C30 0.107(7) 0.141(8) 0.109(7) 0.096(6) 0.056(6) 0.094(6)
C31 0.042(3) 0.027(2) 0.036(3) 0.005(2) 0.013(2) 0.012(2)
C32 0.050(3) 0.034(3) 0.058(4) 0.007(3) 0.007(3) 0.011(3)
C33 0.047(4) 0.047(3) 0.077(5) 0.001(3) 0.001(3) 0.008(3)
C34 0.057(4) 0.033(3) 0.069(4) -0.001(3) 0.019(3) -0.001(3)
C35 0.059(4) 0.031(3) 0.061(4) 0.009(3) 0.020(3) 0.010(3)
C36 0.044(3) 0.036(3) 0.051(3) 0.011(2) 0.008(3) 0.013(2)
C37 0.085(6) 0.047(4) 0.113(8) 0.034(5) 0.025(6) 0.006(4)
C38 0.031(3) 0.031(2) 0.036(3) 0.010(2) 0.006(2) 0.013(2)
C39 0.033(3) 0.032(2) 0.041(3) 0.013(2) 0.013(2) 0.016(2)
C40 0.041(3) 0.032(3) 0.065(4) 0.012(3) 0.006(3) 0.015(2)
C41 0.060(4) 0.034(3) 0.081(5) 0.014(3) 0.017(4) 0.016(3)
C42 0.065(4) 0.038(3) 0.090(5) 0.031(3) 0.029(4) 0.031(3)
C43 0.050(3) 0.050(3) 0.062(4) 0.028(3) 0.018(3) 0.029(3)
C44 0.041(3) 0.034(3) 0.048(3) 0.012(2) 0.010(2) 0.014(2)
C46 0.031(3) 0.033(2) 0.032(3) 0.009(2) 0.009(2) 0.014(2)
C45 0.079(5) 0.068(5) 0.081(6) 0.031(5) 0.010(4) 0.041(5)
C47 0.029(2) 0.032(2) 0.030(2) 0.008(2) 0.007(2) 0.013(2)
F5 0.098(9) 0.095(7) 0.284(17) -0.034(9) -0.019(10) 0.080(8)
F5B 0.098(9) 0.095(7) 0.284(17) -0.034(9) -0.019(10) 0.080(8)
F5C 0.098(9) 0.095(7) 0.284(17) -0.034(9) -0.019(10) 0.080(8)
F2 0.118(15) 0.052(7) 0.143(10) 0.062(7) 0.021(9) 0.017(6)
F3 0.085(17) 0.078(19) 0.13(3) 0.067(19) 0.053(17) 0.028(16)
F2B 0.118(15) 0.052(7) 0.143(10) 0.062(7) 0.021(9) 0.017(6)
F3B 0.13(3) 0.06(2) 0.16(3) 0.08(2) 0.07(3) 0.04(2)
F2C 0.118(15) 0.052(7) 0.143(10) 0.062(7) 0.021(9) 0.017(6)
F3C 0.10(2) 0.104(16) 0.098(16) 0.061(14) 0.055(14) 0.038(15)
F13 0.122(12) 0.037(5) 0.151(14) 0.038(8) 0.035(8) 0.012(6)
F14 0.121(8) 0.088(6) 0.175(12) 0.076(8) 0.074(10) 0.076(7)
F15 0.158(13) 0.073(6) 0.090(7) 0.049(5) 0.008(7) 0.028(7)
F14B 0.11(3) 0.031(16) 0.18(4) -0.010(17) 0.01(2) 0.041(19)
F15B 0.158(13) 0.073(6) 0.090(7) 0.049(5) 0.008(7) 0.028(7)
F15C 0.158(13) 0.073(6) 0.090(7) 0.049(5) 0.008(7) 0.028(7)
F7 0.15(3) 0.046(11) 0.13(2) 0.021(15) 0.04(2) 0.058(14)
F8 0.17(2) 0.085(16) 0.090(7) 0.037(8) 0.021(9) 0.073(14)
F9 0.122(9) 0.095(11) 0.137(17) 0.044(13) 0.051(11) 0.075(8)
F7B 0.15(2) 0.043(9) 0.20(2) -0.017(10) 0.030(15) 0.051(11)
F8B 0.17(2) 0.085(16) 0.090(7) 0.037(8) 0.021(9) 0.073(14)
F9B 0.122(9) 0.095(11) 0.137(17) 0.044(13) 0.051(11) 0.075(8)
F7C 0.24(6) 0.07(3) 0.21(6) 0.11(4) 0.15(6) 0.09(4)
F8C 0.17(2) 0.085(16) 0.090(7) 0.037(8) 0.021(9) 0.073(14)
F9C 0.122(9) 0.095(11) 0.137(17) 0.044(13) 0.051(11) 0.075(8)
F12 0.067(4) 0.116(8) 0.106(5) 0.073(8) 0.036(4) 0.036(5)
F12B 0.067(4) 0.116(8) 0.106(5) 0.073(8) 0.036(4) 0.036(5)
F12C 0.067(4) 0.116(8) 0.106(5) 0.073(8) 0.036(4) 0.036(5)
F16 0.086(9) 0.101(5) 0.097(6) 0.069(5) 0.001(10) 0.047(6)
F17 0.071(5) 0.069(9) 0.057(7) 0.006(7) -0.010(7) 0.023(5)
F18 0.064(7) 0.15(2) 0.109(5) 0.052(11) 0.026(6) 0.067(10)
F16B 0.086(9) 0.101(5) 0.097(6) 0.069(5) 0.001(10) 0.047(6)
F17B 0.071(5) 0.069(9) 0.057(7) 0.006(7) -0.010(7) 0.023(5)
F18B 0.064(7) 0.15(2) 0.109(5) 0.052(11) 0.026(6) 0.067(10)
F16C 0.086(9) 0.101(5) 0.097(6) 0.069(5) 0.001(10) 0.047(6)
F17C 0.071(5) 0.069(9) 0.057(7) 0.006(7) -0.010(7) 0.023(5)
F18C 0.064(7) 0.15(2) 0.109(5) 0.052(11) 0.026(6) 0.067(10)

loop_
_atom_type_symbol
_atom_type_description
_atom_type_scat_dispersion_real
_atom_type_scat_dispersion_imag
_atom_type_scat_source
C C 0.0033 0.0016 'International Tables Vol C Tables 4.2.6.8 and 6.1.1.4'
H H 0.0000 0.0000 'International Tables Vol C Tables 4.2.6.8 and 6.1.1.4'
N N 0.0061 0.0033 'International Tables Vol C Tables 4.2.6.8 and 6.1.1.4'
O O 0.0106 0.0060 'International Tables Vol C Tables 4.2.6.8 and 6.1.1.4'
F F 0.0171 0.0103 'International Tables Vol C Tables 4.2.6.8 and 6.1.1.4'
Cl Cl 0.1484 0.1585 'International Tables Vol C Tables 4.2.6.8 and 6.1.1.4'
Mo Mo -1.6832 0.6857 'International Tables Vol C Tables 4.2.6.8 and 6.1.1.4'

loop_
_geom_angle_atom_site_label_1
_geom_angle_atom_site_label_2
_geom_angle_atom_site_label_3
_geom_angle
_geom_angle_site_symmetry_1
_geom_angle_site_symmetry_3
_geom_angle_publ_flag
Mo2 Mo1 N3 92.21(10) . . ?
Mo2 Mo1 N1 92.69(10) . . ?
N3 Mo1 N1 95.60(15) . . ?
Mo2 Mo1 N5 91.82(10) . . ?
N3 Mo1 N5 87.63(15) . . ?
N1 Mo1 N5 174.35(14) . . ?
Mo2 Mo1 O1 104.82(8) . . ?
N3 Mo1 O1 162.42(14) . . ?
N1 Mo1 O1 88.02(14) . . ?
N5 Mo1 O1 87.53(13) . . ?
Mo1 Mo2 N4 92.33(11) . . ?
Mo1 Mo2 N2 92.39(10) . . ?
N4 Mo2 N2 96.22(15) . . ?
Mo1 Mo2 N6 93.01(10) . . ?
N4 Mo2 N6 87.87(15) . . ?
N2 Mo2 N6 173.09(14) . . ?
Mo1 Mo2 O2 103.56(8) . . ?
N4 Mo2 O2 163.69(13) . . ?
N2 Mo2 O2 86.93(14) . . ?
N6 Mo2 O2 87.61(14) . . ?
C46 O1 Mo1 122.2(3) . . ?
C47 O2 Mo2 123.0(3) . . ?
C8 N1 C1 117.1(4) . . ?
C8 N1 Mo1 117.4(3) . . ?
C1 N1 Mo1 125.4(3) . . ?
C8 N2 C9 119.2(4) . . ?
C8 N2 Mo2 117.5(3) . . ?
C9 N2 Mo2 123.2(3) . . ?
C23 N3 C16 120.6(4) . . ?
C23 N3 Mo1 118.7(3) . . ?
C16 N3 Mo1 119.3(3) . . ?
C23 N4 C24 119.8(4) . . ?
C23 N4 Mo2 118.2(3) . . ?
C24 N4 Mo2 120.4(3) . . ?
C38 N5 C31 120.2(4) . . ?
C38 N5 Mo1 117.9(3) . . ?
C31 N5 Mo1 121.8(3) . . ?
C38 N6 C39 120.5(4) . . ?
C38 N6 Mo2 117.6(3) . . ?
C39 N6 Mo2 121.6(3) . . ?
C6 C1 C2 119.1(5) . . ?
C6 C1 N1 122.0(5) . . ?
C2 C1 N1 118.9(4) . . ?
C1 C2 C3 120.2(5) . . ?
C4 C3 C2 120.4(6) . . ?
C4 C3 C7 120.5(6) . . ?
C2 C3 C7 119.1(6) . . ?
C3 C4 C5 119.2(6) . . ?
C6 C5 C4 120.8(6) . . ?
C1 C6 C5 120.3(6) . . ?
F3B C7 F2B 107(2) . . ?
F2C C7 F2B 72.0(16) . . ?
F3B C7 F1 130(2) . . ?
F2C C7 F1 125.5(12) . . ?
F2B C7 F1 64.4(17) . . ?
F3B C7 F3C 71(2) . . ?
F2C C7 F3C 107.6(18) . . ?
F2B C7 F3C 127.7(17) . . ?
F1 C7 F3C 77.5(14) . . ?
F2C C7 F3 76.7(18) . . ?
F2B C7 F3 128.8(17) . . ?
F1 C7 F3 106.6(16) . . ?
F3B C7 F1C 135.0(16) . . ?
F2C C7 F1C 106.7(13) . . ?
F3C C7 F1C 109.3(14) . . ?
F3 C7 F1C 133.0(15) . . ?
F3B C7 F2 69(2) . . ?
F1 C7 F2 103.2(12) . . ?
F3C C7 F2 127.2(16) . . ?
F3 C7 F2 103.1(17) . . ?
F1C C7 F2 77.9(12) . . ?
F3B C7 F1B 109(2) . . ?
F2C C7 F1B 138.0(16) . . ?
F2B C7 F1B 105.9(18) . . ?
F3 C7 F1B 73.1(17) . . ?
F1C C7 F1B 75.3(13) . . ?
F2 C7 F1B 136.7(13) . . ?
F3B C7 C3 112.3(17) . . ?
F2C C7 C3 111.3(12) . . ?
F2B C7 C3 114.8(14) . . ?
F1 C7 C3 115.7(10) . . ?
F3C C7 C3 113.4(12) . . ?
F3 C7 C3 113.9(12) . . ?
F1C C7 C3 108.2(9) . . ?
F2 C7 C3 113.0(11) . . ?
F1B C7 C3 107.4(11) . . ?
N1 C8 N2 120.0(4) . . ?
C14 C9 C10 118.5(5) . . ?
C14 C9 N2 117.9(5) . . ?
C10 C9 N2 123.6(5) . . ?
C11 C10 C9 120.4(7) . . ?
C12 C11 C10 120.8(7) . . ?
C13 C12 C11 119.5(6) . . ?
C12 C13 C14 120.4(7) . . ?
C12 C13 C15 124.0(6) . . ?
C14 C13 C15 115.2(7) . . ?
C12 C13 C15C 111.8(8) . . ?
C14 C13 C15C 120.3(9) . . ?
C9 C14 C13 120.4(6) . . ?
C21 C16 C17 119.2(5) . . ?
C21 C16 N3 119.6(5) . . ?
C17 C16 N3 121.0(5) . . ?
C18 C17 C16 120.4(6) . . ?
C17 C18 C19 120.1(7) . . ?
C20 C19 C18 119.5(6) . . ?
C19 C20 C21 120.5(6) . . ?
C19 C20 C22 120.8(6) . . ?
C21 C20 C22 118.7(6) . . ?
C16 C21 C20 120.3(6) . . ?
F7C C22 F9C 104.0(16) . . ?
F7C C22 F8C 104.4(17) . . ?
F9C C22 F8C 104.4(16) . . ?
F7C C22 F9B 132(3) . . ?
F9C C22 F9B 65(3) . . ?
F7C C22 F7B 61(3) . . ?
F9C C22 F7B 46(3) . . ?
F8C C22 F7B 127(2) . . ?
F9B C22 F7B 105.6(13) . . ?
F7C C22 F8B 49(3) . . ?
F9C C22 F8B 136(2) . . ?
F8C C22 F8B 63(3) . . ?
F9B C22 F8B 105.0(14) . . ?
F7B C22 F8B 105.9(14) . . ?
F7C C22 F9 134(3) . . ?
F8C C22 F9 69(2) . . ?
F7B C22 F9 86(2) . . ?
F8B C22 F9 127(2) . . ?
F7C C22 F8 69(3) . . ?
F9C C22 F8 134(3) . . ?
F9B C22 F8 85(3) . . ?
F7B C22 F8 121(3) . . ?
F9 C22 F8 110(3) . . ?
F9C C22 F7 72(3) . . ?
F8C C22 F7 136(2) . . ?
F9B C22 F7 131(2) . . ?
F8B C22 F7 89(2) . . ?
F9 C22 F7 112(2) . . ?
F8 C22 F7 110(2) . . ?
F7C C22 C20 114(2) . . ?
F9C C22 C20 112.5(17) . . ?
F8C C22 C20 116.2(17) . . ?
F9B C22 C20 113.1(13) . . ?
F7B C22 C20 115.9(16) . . ?
F8B C22 C20 110.6(17) . . ?
F9 C22 C20 108.9(19) . . ?
F8 C22 C20 111(3) . . ?
F7 C22 C20 104.7(16) . . ?
N4 C23 N3 117.9(4) . . ?
C29 C24 C25 119.1(5) . . ?
C29 C24 N4 122.4(5) . . ?
C25 C24 N4 118.3(5) . . ?
C26 C25 C24 120.4(7) . . ?
C27 C26 C25 120.3(7) . . ?
C26 C27 C28 120.1(6) . . ?
C27 C28 C29 120.4(6) . . ?
C27 C28 C30 123.5(5) . . ?
C29 C28 C30 116.1(6) . . ?
C24 C29 C28 119.6(6) . . ?
F11B C30 F10B 105.1(10) . . ?
F11B C30 F12B 105.1(10) . . ?
F10B C30 F12B 105.1(10) . . ?
F10B C30 F11C 113.2(16) . . ?
F12B C30 F11C 67.1(11) . . ?
F11B C30 F12C 127.3(15) . . ?
F12B C30 F12C 58.5(10) . . ?
F11C C30 F12C 103.3(6) . . ?
F11B C30 F10C 69.5(11) . . ?
F10B C30 F10C 54.6(10) . . ?
F12B C30 F10C 153.6(15) . . ?
F11C C30 F10C 103.2(6) . . ?
F12C C30 F10C 103.2(6) . . ?
F10B C30 F10 76.7(11) . . ?
F12B C30 F10 146.5(13) . . ?
F11C C30 F10 81.3(6) . . ?
F12C C30 F10 122.7(12) . . ?
F11B C30 F12 129.3(18) . . ?
F12B C30 F12 77.6(11) . . ?
F11C C30 F12 116.7(13) . . ?
F10C C30 F12 86.2(8) . . ?
F10 C30 F12 108.9(6) . . ?
F11B C30 F11 64.7(11) . . ?
F10B C30 F11 122.1(16) . . ?
F12C C30 F11 90.6(7) . . ?
F10C C30 F11 130.6(7) . . ?
F10 C30 F11 108.9(6) . . ?
F12 C30 F11 108.9(6) . . ?
F11B C30 C28 117.6(13) . . ?
F10B C30 C28 128.2(15) . . ?
F12B C30 C28 91.4(14) . . ?
F11C C30 C28 118.5(6) . . ?
F12C C30 C28 112.8(10) . . ?
F10C C30 C28 114.3(7) . . ?
F10 C30 C28 114.1(8) . . ?
F12 C30 C28 113.0(12) . . ?
F11 C30 C28 102.7(7) . . ?
C36 C31 C32 118.1(5) . . ?
C36 C31 N5 118.5(5) . . ?
C32 C31 N5 123.4(4) . . ?
C33 C32 C31 121.0(5) . . ?
C32 C33 C34 120.1(6) . . ?
C35 C34 C33 119.4(5) . . ?
C34 C35 C36 120.6(5) . . ?
C34 C35 C37 120.5(6) . . ?
C36 C35 C37 118.9(6) . . ?
C31 C36 C35 120.6(5) . . ?
F15B C37 F13 128.1(18) . . ?
F15B C37 F15 64(2) . . ?
F13 C37 F15 103.2(11) . . ?
F15B C37 F14B 115(3) . . ?
F15 C37 F14B 134(2) . . ?
F13 C37 F14 110.0(12) . . ?
F15 C37 F14 102.7(11) . . ?
F14B C37 F14 80.8(19) . . ?
F15B C37 F13B 106(3) . . ?
F13 C37 F13B 70(2) . . ?
F14B C37 F13B 107(2) . . ?
F14 C37 F13B 139.2(19) . . ?
F15B C37 F14C 89(3) . . ?
F13 C37 F14C 76(3) . . ?
F15 C37 F14C 145(3) . . ?
F13B C37 F14C 145(3) . . ?
F13 C37 F15C 128(3) . . ?
F14B C37 F15C 141(4) . . ?
F14 C37 F15C 75(5) . . ?
F13B C37 F15C 75(4) . . ?
F14C C37 F15C 124(5) . . ?
F15B C37 C35 115.6(14) . . ?
F13 C37 C35 115.5(11) . . ?
F15 C37 C35 112.4(8) . . ?
F14B C37 C35 108.4(18) . . ?
F14 C37 C35 112.0(7) . . ?
F13B C37 C35 103.3(16) . . ?
F14C C37 C35 98(2) . . ?
F15C C37 C35 109(3) . . ?
F15B C37 F13C 137(3) . . ?
F15 C37 F13C 81(2) . . ?
F14B C37 F13C 71(3) . . ?
F14 C37 F13C 143(2) . . ?
F14C C37 F13C 110(3) . . ?
F15C C37 F13C 112(4) . . ?
C35 C37 F13C 100(2) . . ?
N6 C38 N5 119.6(4) . . ?
C40 C39 C44 119.6(4) . . ?
C40 C39 N6 118.5(4) . . ?
C44 C39 N6 121.7(4) . . ?
C39 C40 C41 120.5(5) . . ?
C42 C41 C40 120.2(6) . . ?
C43 C42 C41 119.9(5) . . ?
C42 C43 C44 120.5(5) . . ?
C42 C43 C45 119.3(5) . . ?
C44 C43 C45 120.1(6) . . ?
C39 C44 C43 119.3(5) . . ?
O1 C46 C47 133.0(4) . . ?
O1 C46 C47 136.9(4) . 2 ?
C47 C46 C47 90.1(4) . 2 ?
F17B C45 F16C 135(4) . . ?
F17C C45 F16C 120(4) . . ?
F17B C45 F18B 116(4) . . ?
F17C C45 F18B 136(3) . . ?
F16C C45 F18B 45(3) . . ?
F17B C45 F16 113(3) . . ?
F17C C45 F16 85(3) . . ?
F18B C45 F16 81(2) . . ?
F17B C45 F18 90(3) . . ?
F17C C45 F18 120(3) . . ?
F16C C45 F18 75(3) . . ?
F16 C45 F18 105.8(8) . . ?
F17B C45 F18C 66(4) . . ?
F17C C45 F18C 101(4) . . ?
F16C C45 F18C 104(4) . . ?
F18B C45 F18C 60(3) . . ?
F16 C45 F18C 129(2) . . ?
F17B C45 F16B 111(4) . . ?
F17C C45 F16B 76(4) . . ?
F16C C45 F16B 57(4) . . ?
F18B C45 F16B 102(3) . . ?
F18 C45 F16B 129.0(16) . . ?
F18C C45 F16B 151(2) . . ?
F16C C45 F17 132(3) . . ?
F18B C45 F17 127(2) . . ?
F16 C45 F17 102.8(12) . . ?
F18 C45 F17 102.5(12) . . ?
F18C C45 F17 80(3) . . ?
F16B C45 F17 97(3) . . ?
F17B C45 C43 115(3) . . ?
F17C C45 C43 113(3) . . ?
F16C C45 C43 111(3) . . ?
F18B C45 C43 111(2) . . ?
F16 C45 C43 117.0(9) . . ?
F18 C45 C43 113.2(8) . . ?
F18C C45 C43 107(2) . . ?
F16B C45 C43 100.4(15) . . ?
F17 C45 C43 113.9(9) . . ?
O2 C47 C46 133.2(4) . . ?
O2 C47 C46 136.8(4) . 2 ?
C46 C47 C46 89.9(4) . 2 ?
F4 C15 F5 107.3(7) . . ?
F4 C15 F6 108.9(7) . . ?
F5 C15 F6 107.1(8) . . ?
F4 C15 C13 111.4(8) . . ?
F5 C15 C13 118.0(9) . . ?
F6 C15 C13 103.7(10) . . ?
F6C C15C F4C 112.4(15) . . ?
F6C C15C F5C 111.9(15) . . ?
F4C C15C F5C 113.7(15) . . ?
F6C C15C C13 123(2) . . ?
F4C C15C C13 99.6(19) . . ?
F5C C15C C13 94.6(19) . . ?
O1S C1S C2S 94.9(8) . . ?
Cl2 C3S Cl1 113.3(9) . . ?

loop_
_geom_bond_atom_site_label_1
_geom_bond_atom_site_label_2
_geom_bond_distance
_geom_bond_site_symmetry_2
_geom_bond_publ_flag
Mo1 Mo2 2.1019(10) . ?
Mo1 N3 2.105(4) . ?
Mo1 N1 2.135(4) . ?
Mo1 N5 2.154(4) . ?
Mo1 O1 2.176(3) . ?
Mo2 N4 2.119(4) . ?
Mo2 N2 2.136(4) . ?
Mo2 N6 2.144(4) . ?
Mo2 O2 2.175(3) . ?
O1 C46 1.256(6) . ?
O2 C47 1.255(5) . ?
N1 C8 1.320(6) . ?
N1 C1 1.437(6) . ?
N2 C8 1.325(6) . ?
N2 C9 1.418(6) . ?
N3 C23 1.329(6) . ?
N3 C16 1.419(6) . ?
N4 C23 1.321(6) . ?
N4 C24 1.427(6) . ?
N5 C38 1.329(6) . ?
N5 C31 1.418(6) . ?
N6 C38 1.314(6) . ?
N6 C39 1.430(6) . ?
C1 C6 1.379(8) . ?
C1 C2 1.385(7) . ?
C2 C3 1.395(7) . ?
C3 C4 1.369(9) . ?
C3 C7 1.495(10) . ?
C4 C5 1.383(9) . ?
C5 C6 1.383(8) . ?
C7 F3B 1.25(4) . ?
C7 F2C 1.28(2) . ?
C7 F2B 1.29(2) . ?
C7 F1 1.316(15) . ?
C7 F3C 1.33(3) . ?
C7 F3 1.37(4) . ?
C7 F1C 1.375(16) . ?
C7 F2 1.39(2) . ?
C7 F1B 1.41(2) . ?
C9 C14 1.375(8) . ?
C9 C10 1.391(8) . ?
C10 C11 1.383(9) . ?
C11 C12 1.370(11) . ?
C12 C13 1.363(11) . ?
C13 C14 1.401(9) . ?
C13 C15 1.569(13) . ?
C13 C15C 1.67(3) . ?
C16 C21 1.379(7) . ?
C16 C17 1.391(8) . ?
C17 C18 1.378(9) . ?
C18 C19 1.386(10) . ?
C19 C20 1.377(10) . ?
C20 C21 1.385(8) . ?
C20 C22 1.514(10) . ?
C22 F7C 1.27(3) . ?
C22 F9C 1.27(3) . ?
C22 F8C 1.27(3) . ?
C22 F9B 1.31(2) . ?
C22 F7B 1.31(2) . ?
C22 F8B 1.31(2) . ?
C22 F9 1.37(4) . ?
C22 F8 1.38(4) . ?
C22 F7 1.38(4) . ?
C24 C29 1.377(7) . ?
C24 C25 1.390(8) . ?
C25 C26 1.384(8) . ?
C26 C27 1.361(11) . ?
C27 C28 1.370(10) . ?
C28 C29 1.402(7) . ?
C28 C30 1.495(9) . ?
C30 F11B 1.281(18) . ?
C30 F10B 1.281(18) . ?
C30 F12B 1.281(18) . ?
C30 F11C 1.310(7) . ?
C30 F12C 1.310(7) . ?
C30 F10C 1.312(7) . ?
C30 F10 1.439(10) . ?
C30 F12 1.439(10) . ?
C30 F11 1.440(10) . ?
C31 C36 1.383(7) . ?
C31 C32 1.391(8) . ?
C32 C33 1.379(8) . ?
C33 C34 1.384(9) . ?
C34 C35 1.368(9) . ?
C35 C36 1.389(8) . ?
C35 C37 1.508(10) . ?
C37 F15B 1.15(4) . ?
C37 F13 1.268(17) . ?
C37 F15 1.340(15) . ?
C37 F14B 1.35(4) . ?
C37 F14 1.357(13) . ?
C37 F13B 1.36(4) . ?
C37 F14C 1.46(6) . ?
C37 F15C 1.51(10) . ?
C37 F13C 1.58(6) . ?
C39 C40 1.384(7) . ?
C39 C44 1.390(7) . ?
C40 C41 1.387(7) . ?
C41 C42 1.376(9) . ?
C42 C43 1.376(9) . ?
C43 C44 1.402(7) . ?
C43 C45 1.485(9) . ?
C46 C47 1.452(6) . ?
C46 C47 1.464(7) 2 ?
C45 F17B 1.06(5) . ?
C45 F17C 1.12(6) . ?
C45 F16C 1.23(5) . ?
C45 F18B 1.29(5) . ?
C45 F16 1.340(18) . ?
C45 F18 1.363(17) . ?
C45 F18C 1.39(7) . ?
C45 F16B 1.41(5) . ?
C45 F17 1.446(17) . ?
C47 C46 1.464(7) 2 ?
C15 F4 1.2798(11) . ?
C15 F5 1.2803(11) . ?
C15 F6 1.2803(12) . ?
C15C F6C 1.2701(12) . ?
C15C F4C 1.2701(11) . ?
C15C F5C 1.2701(11) . ?
O1S C1S 1.428(10) . ?
C1S C2S 1.528(10) . ?
Cl1 C3S 1.752(10) . ?
Cl2 C3S 1.745(10) . ?
